data_4337141
loop_
_publ_author_name
'Mesbah, Adel'
'Rabu, Pierre'
'Sibille, Romain'
'Leb\`egue, S\'ebastien'
'Mazet, Thomas'
'Malaman, Bernard'
'Fran\,cois, Michel'

_publ_section_title
;
 From Hydrated Ni3(OH)2(C8H4O4)2(H2O)4 to Anhydrous Ni2(OH)2(C8H4O4):
 Impact of Structural Transformations on Magnetic Properties.
;
_journal_issue 2
_journal_name_full 'Inorganic chemistry'
_journal_page_first 872
_journal_page_last 881
_journal_paper_doi 10.1021/ic402106v
_journal_volume 53
_journal_year 2014
_chemical_formula_analytical 'C8 H6 Ni2 O4'
_chemical_formula_moiety 'C8 H6 Ni2 O4'
_chemical_formula_sum 'C8 H6 Ni2 O4'
_chemical_formula_weight 315.46
_chemical_name_systematic ' ?'
_space_group_IT_number 12
_symmetry_cell_setting monoclinic
_symmetry_space_group_name_Hall '-C 2y'
_symmetry_space_group_name_H-M 'C 1 2/m 1'
_cell_angle_alpha 90.00000
_cell_angle_beta 96.5500(11)
_cell_angle_gamma 90.00000
_cell_formula_units_Z 2
_cell_length_a 19.8413(4)
_cell_length_b 3.31813(6)
_cell_length_c 6.26826(13)
_cell_measurement_temperature 100
_cell_volume 409.984(14)
_computing_structure_refinement FULLPROF
_diffrn_ambient_temperature 100
_diffrn_radiation_type synchrotron
_diffrn_radiation_wavelength 0.79988
_diffrn_source Synchrotron
_pd_instr_location ' ?'
_pd_meas_2theta_range_inc 0.007515
_pd_meas_2theta_range_max 60.00965
_pd_meas_2theta_range_min 4.03000
_pd_meas_number_of_points 7450
_pd_proc_2theta_range_inc 0.007515
_pd_proc_2theta_range_max 60.0020
_pd_proc_2theta_range_min 4.0223
_pd_proc_ls_pref_orient_corr ' ?'
_pd_proc_ls_prof_R_factor 3.8213
_pd_proc_ls_prof_wR_expected 0.4793
_pd_proc_ls_prof_wR_factor 4.2379
_pd_proc_wavelength 0.799876
_pd_spec_mounting ' ?'
_refine_ls_number_parameters 29
_refine_ls_number_reflns 533
_refine_ls_number_restraints 0
_refine_ls_R_I_factor 11.4206
_cod_data_source_file ic402106v_si_002.cif
_cod_data_source_block ni3-oh2-tp2-2h2o
_cod_depositor_comments
;
The following automatic conversions were performed:

'_symmetry_cell_setting' value 'Monoclinic' changed to 'monoclinic'
according to
/usr/data/users/saulius/automatic-downloads/current/ACS/lib/dictionaries/cif_core.dic
dictionary named 'cif_core.dic' version 2.4.2 from 2011-04-26.

Automatic conversion script
Id: cif_fix_values 2281 2013-09-26 08:29:07Z andrius 
;
_cod_original_cell_volume 409.983(14)
_cod_original_sg_symbol_H-M 'C 2/m'
_cod_database_code 4337141
_pd_proc_ls_prof_cr_factor 20.6263
_pd_proc_ls_prof_cwr_factor 23.4524
_pd_proc_ls_prof_cwr_expected 2.6522
_pd_proc_ls_prof_chi2 78.1916
_pd_proc_ls_prof_echi2 82.2357

loop_
_symmetry_equiv_pos_as_xyz
x,y,z
-x,y,-z
-x,-y,-z
x,-y,z
x+1/2,y+1/2,z
-x+1/2,y+1/2,-z
-x+1/2,-y+1/2,-z
x+1/2,-y+1/2,z

loop_
_atom_site_label
_atom_site_fract_x
_atom_site_fract_y
_atom_site_fract_z
_atom_site_U_iso_or_equiv
_atom_site_occupancy
_atom_site_adp_type
_atom_site_type_symbol
C1 0.20301(18) 0.348(2) 0.1433(6) 0.0198(13) 0.500 Uiso C
C2 0.26951(18) 0.252(2) 0.2184(6) 0.0198(13) 0.500 Uiso C
C3 0.31531(18) 0.136(2) 0.0754(6) 0.0198(13) 0.500 Uiso C
C4 0.38641(18) 0.031(2) 0.1585(6) 0.0198(13) 0.500 Uiso C
OH 0.0256(4) 0.00000 0.3203(11) 0.022(2) 1.000 Uiso O
O2 0.40121(18) 0.00000 0.3594(6) 0.0198(13) 0.500 Uiso O
O3 0.42931(18) 0.00000 0.0180(6) 0.0198(13) 0.500 Uiso O
H1 0.16731(18) 0.441(2) 0.2538(6) 0.0198(13) 0.500 Uiso H
H2 0.28761(18) 0.269(2) 0.3887(6) 0.0198(13) 0.500 Uiso H
H3 0.0750(4) 0.00000 0.3420(11) 0.022(2) 1.000 Uiso H
Ni2 0.00000 0.00000 0.00000 0.0464(13) 1.00000 Uiso Ni
Ni1 0.00000 0.50000 0.50000 0.0271(9) 1.00000 Uiso Ni

loop_
_atom_type_symbol
_atom_type_scat_Cromer_Mann_a1
_atom_type_scat_Cromer_Mann_b1
_atom_type_scat_Cromer_Mann_a2
_atom_type_scat_Cromer_Mann_b2
_atom_type_scat_Cromer_Mann_a3
_atom_type_scat_Cromer_Mann_b3
_atom_type_scat_Cromer_Mann_a4
_atom_type_scat_Cromer_Mann_b4
_atom_type_scat_Cromer_Mann_c
_atom_type_scat_dispersion_real
_atom_type_scat_dispersion_imag
_atom_type_scat_source
c 2.31000 20.84390 1.02000 10.20750 1.58860 0.56870 0.86500 51.65120 0.21560 0.00200 0.00200 International_Tables_for_Crystallography_Vol.C(1991)_Tables_6.1.1.4_and_6.1.1.5
o 3.04850 13.27710 2.28680 5.70110 1.54630 0.32390 0.86700 32.90890 0.25080 0.00800 0.00600 International_Tables_for_Crystallography_Vol.C(1991)_Tables_6.1.1.4_and_6.1.1.5
h 0.49300 10.51090 0.32291 26.12570 0.14019 3.14236 0.04081 57.79970 0.00304 0.00000 0.00000 International_Tables_for_Crystallography_Vol.C(1991)_Tables_6.1.1.4_and_6.1.1.5
ni 12.83760 3.87850 7.29200 0.25650 4.44380 12.17630 2.38000 66.34210 1.03410 0.28500 1.11300 International_Tables_for_Crystallography_Vol.C(1991)_Tables_6.1.1.4_and_6.1.1.5

loop_
_geom_angle_atom_site_label_1
_geom_angle_atom_site_label_2
_geom_angle_atom_site_label_3
_geom_angle
_geom_angle_site_symmetry_1
_geom_angle_site_symmetry_3
C1 C1 C2 76.7(5) 4_555 1_555
C1 C1 C2 134.5(6) 4_555 4_565
C1 C1 C2 119.3(4) 4_555 6_555
C1 C1 C2 82.1(4) 4_555 7_555
C1 C1 C3 73.1(3) 4_555 1_555
C1 C1 C3 55.3(3) 4_555 4_555
C1 C1 C3 126.5(4) 4_555 4_565
C1 C1 C3 124.7(6) 4_555 6_555
C1 C1 C3 92.2(5) 4_555 7_555
C1 C1 C4 104.0(4) 4_555 6_555
C1 C1 C4 99.3(4) 4_555 7_555
C1 C1 O3 100.6(3) 4_555 6_555
C1 C1 C1 103.4(7) 4_565 7_555
C1 C1 C2 103.3(8) 4_565 1_555
C1 C1 C2 145.9(9) 4_565 4_555
C1 C1 C2 45.5(6) 4_565 4_565
C1 C1 C2 60.7(6) 4_565 6_555
C1 C1 C2 97.9(7) 4_565 7_555
C1 C1 C3 106.9(7) 4_565 1_555
C1 C1 C3 124.7(8) 4_565 4_555
C1 C1 C3 53.5(6) 4_565 4_565
C1 C1 C3 149.8(9) 4_565 6_545
C1 C1 C3 55.3(6) 4_565 6_555
C1 C1 C3 87.8(7) 4_565 7_555
C1 C1 C4 76.0(6) 4_565 6_555
C1 C1 C4 80.7(6) 4_565 7_555
C1 C1 O3 79.4(6) 4_565 6_555
C1 C1 C2 59.2(3) 7_555 1_555
C1 C1 C2 62.9(3) 7_555 4_555
C1 C1 C2 80.0(4) 7_555 4_565
C1 C1 C2 51.3(2) 7_555 6_555
C1 C1 C3 57.4(2) 7_555 4_565
C1 C1 C3 62.6(3) 7_555 6_545
C1 C1 C3 73.0(4) 7_555 6_555
C1 C1 C3 59.5(3) 7_555 7_555
C1 C1 C4 92.2(2) 7_555 6_555
C1 C1 C4 91.1(2) 7_555 7_555
C1 C1 O3 118.9(2) 7_555 6_555
C2 C1 C2 57.8(5) 1_555 4_565
C2 C1 C2 97.0(4) 1_555 6_555
C2 C1 C2 88.8(4) 1_555 7_555
C2 C1 C3 57.6(4) 1_555 4_565
C2 C1 C3 92.2(4) 1_555 6_545
C2 C1 C3 121.2(5) 1_555 6_555
C2 C1 C3 118.6(5) 1_555 7_555
C2 C1 C4 150.8(4) 1_555 6_555
C2 C1 C4 150.3(4) 1_555 7_555
C2 C1 O3 176.9(4) 1_555 6_555
C2 C1 C2 100.4(5) 4_555 4_565
C2 C1 C2 114.2(4) 4_555 6_555
C2 C1 C2 83.8(3) 4_555 7_555
C2 C1 C3 45.4(3) 4_555 1_555
C2 C1 C3 96.0(4) 4_555 4_565
C2 C1 C3 54.7(3) 4_555 6_545
C2 C1 C3 134.0(5) 4_555 6_555
C2 C1 C3 107.6(5) 4_555 7_555
C2 C1 C4 132.1(4) 4_555 6_555
C2 C1 C4 127.8(4) 4_555 7_555
C2 C1 O3 134.7(3) 4_555 6_555
C2 C1 C2 70.4(3) 4_565 6_555
C2 C1 C2 96.0(4) 4_565 7_555
C2 C1 C3 67.5(4) 4_565 1_555
C2 C1 C3 84.1(4) 4_565 4_555
C2 C1 C3 141.2(5) 4_565 6_545
C2 C1 C3 83.3(4) 4_565 6_555
C2 C1 C3 108.5(5) 4_565 7_555
C2 C1 C4 115.4(3) 4_565 6_555
C2 C1 C4 119.7(4) 4_565 7_555
C2 C1 O3 124.9(3) 4_565 6_555
C2 C1 C3 73.9(3) 6_555 1_555
C2 C1 C3 85.3(3) 6_555 4_555
C2 C1 C3 50.0(2) 6_555 4_565
C2 C1 C3 92.0(4) 6_555 6_545
C2 C1 C4 56.6(2) 6_555 6_555
C2 C1 C4 58.8(2) 6_555 7_555
C2 C1 O3 83.0(2) 6_555 6_555
C2 C1 C3 58.9(2) 7_555 1_555
C2 C1 C3 60.8(2) 7_555 4_555
C2 C1 C3 71.4(3) 7_555 4_565
C2 C1 C3 56.1(3) 7_555 6_545
C2 C1 C3 50.3(3) 7_555 6_555
C2 C1 C4 62.8(2) 7_555 6_555
C2 C1 C4 61.5(2) 7_555 7_555
C2 C1 O3 89.3(2) 7_555 6_555
C3 C1 C3 53.4(3) 1_555 4_565
C3 C1 C3 74.5(3) 1_555 6_545
C3 C1 C3 98.0(4) 1_555 6_555
C3 C1 C3 88.8(4) 1_555 7_555
C3 C1 C4 121.5(3) 1_555 6_555
C3 C1 C4 120.5(3) 1_555 7_555
C3 C1 O3 148.0(3) 1_555 6_555
C3 C1 C3 71.2(3) 4_555 4_565
C3 C1 C3 59.6(3) 4_555 6_545
C3 C1 C3 107.6(4) 4_555 6_555
C3 C1 C3 89.7(4) 4_555 7_555
C3 C1 C4 121.7(3) 4_555 6_555
C3 C1 C4 119.2(3) 4_555 7_555
C3 C1 O3 141.9(3) 4_555 6_555
C3 C1 C3 120.0(4) 4_565 6_545
C3 C1 C3 68.9(3) 4_565 6_555
C3 C1 C3 87.2(4) 4_565 7_555
C3 C1 C4 103.7(3) 4_565 6_555
C3 C1 C4 106.9(3) 4_565 7_555
C3 C1 O3 124.0(3) 4_565 6_555
C3 C1 C3 94.5(5) 6_545 6_555
C3 C1 C3 62.0(4) 6_545 7_555
C3 C1 C4 77.9(3) 6_545 6_555
C3 C1 C4 73.4(3) 6_545 7_555
C3 C1 O3 84.7(3) 6_545 6_555
C3 C1 O3 59.1(3) 6_555 6_555
C3 C1 O3 59.7(3) 7_555 6_555
C1 C2 C1 69.2(5) 1_555 4_555
C1 C2 C1 95.9(4) 1_555 6_545
C1 C2 C1 91.2(4) 1_555 7_555
C1 C2 C2 103.3(6) 1_555 4_555
C1 C2 C2 76.7(5) 1_555 4_565
C1 C2 C2 61.0(3) 1_555 7_555
C1 C2 C3 120.5(5) 1_555 1_555
C1 C2 C3 119.5(5) 1_555 4_555
C1 C2 C3 93.7(4) 1_555 4_565
C1 C2 C4 151.5(4) 1_555 1_555
C1 C2 C4 151.0(4) 1_555 4_555
C1 C2 O2 175.7(4) 1_555 1_555
C1 C2 C1 100.4(5) 4_555 4_565
C1 C2 C1 65.8(3) 4_555 6_545
C1 C2 C1 83.1(3) 4_555 7_555
C1 C2 C2 145.9(6) 4_555 4_565
C1 C2 C2 73.5(3) 4_555 7_555
C1 C2 C3 91.6(5) 4_555 1_555
C1 C2 C3 67.7(4) 4_555 4_555
C1 C2 C3 146.8(5) 4_555 4_565
C1 C2 C3 88.4(4) 4_555 6_555
C1 C2 C3 69.7(3) 4_555 7_555
C1 C2 C4 103.0(3) 4_555 1_555
C1 C2 C4 98.8(3) 4_555 4_555
C1 C2 O2 106.7(3) 4_555 1_555
C1 C2 C1 109.6(4) 4_565 6_545
C1 C2 C1 95.1(4) 4_565 7_555
C1 C2 C2 134.5(7) 4_565 4_555
C1 C2 C2 45.5(4) 4_565 4_565
C1 C2 C2 69.4(3) 4_565 7_555
C1 C2 C3 121.2(5) 4_565 1_555
C1 C2 C3 136.8(6) 4_565 4_555
C1 C2 C3 66.6(3) 4_565 4_565
C1 C2 C4 143.2(4) 4_565 1_555
C1 C2 C4 146.6(4) 4_565 4_555
C1 C2 O2 152.9(4) 4_565 1_555
C1 C2 C2 60.7(4) 6_545 4_555
C1 C2 C2 119.3(5) 6_545 4_565
C1 C2 C3 89.2(4) 6_545 4_565
C1 C2 C3 80.3(3) 6_545 6_555
C1 C2 C3 68.0(3) 6_545 7_555
C1 C2 C4 57.1(2) 6_545 1_555
C1 C2 C4 55.4(2) 6_545 4_555
C1 C2 O2 81.3(2) 6_545 1_555
C1 C2 C2 82.1(4) 7_555 4_555
C1 C2 C2 97.9(5) 7_555 4_565
C1 C2 C3 68.6(3) 7_555 4_565
C1 C2 C3 67.1(3) 7_555 6_555
C1 C2 C3 60.7(2) 7_555 7_555
C1 C2 C4 60.4(2) 7_555 1_555
C1 C2 C4 60.5(2) 7_555 4_555
C1 C2 O2 87.3(2) 7_555 1_555
C2 C2 C2 180.0(8) 4_555 4_565
C2 C2 C2 89.7(4) 4_555 7_555
C2 C2 C3 74.1(5) 4_555 1_555
C2 C2 C3 46.3(4) 4_555 4_555
C2 C2 C3 146.4(6) 4_555 4_565
C2 C2 C3 118.5(5) 4_555 6_555
C2 C2 C3 99.0(5) 4_555 7_555
C2 C2 C4 73.0(4) 4_555 1_555
C2 C2 C4 68.6(4) 4_555 4_555
C2 C2 O2 72.6(4) 4_555 1_555
C2 C2 C3 105.9(6) 4_565 1_555
C2 C2 C3 133.7(7) 4_565 4_555
C2 C2 C3 61.5(4) 4_565 6_555
C2 C2 C3 81.0(4) 4_565 7_555
C2 C2 C4 107.0(5) 4_565 1_555
C2 C2 C4 111.4(5) 4_565 4_555
C2 C2 O2 107.4(4) 4_565 1_555
C2 C2 C3 59.5(3) 7_555 1_555
C2 C2 C3 67.4(3) 7_555 4_555
C2 C2 C3 73.3(3) 7_555 4_565
C2 C2 C4 90.6(2) 7_555 1_555
C2 C2 C4 90.5(2) 7_555 4_555
C2 C2 O2 117.4(2) 7_555 1_555
C3 C2 C3 72.4(5) 1_555 4_565
C3 C2 C3 95.4(4) 1_555 6_555
C3 C2 C3 90.0(4) 1_555 7_555
C3 C2 O2 57.9(3) 1_555 1_555
C3 C2 C3 100.1(5) 4_555 4_565
C3 C2 C3 107.5(4) 4_555 6_555
C3 C2 C3 94.4(4) 4_555 7_555
C3 C2 O2 57.0(3) 4_555 1_555
C3 C2 C3 65.2(3) 4_565 6_555
C3 C2 C3 81.1(3) 4_565 7_555
C3 C2 C4 78.3(3) 4_565 1_555
C3 C2 C4 82.5(4) 4_565 4_555
C3 C2 O2 89.5(3) 4_565 1_555
C3 C2 C4 123.9(3) 6_555 1_555
C3 C2 C4 125.6(3) 6_555 4_555
C3 C2 O2 148.7(3) 6_555 1_555
C3 C2 C4 121.1(3) 7_555 1_555
C3 C2 C4 121.0(3) 7_555 4_555
C3 C2 O2 147.9(3) 7_555 1_555
C1 C3 C1 51.6(3) 1_555 4_555
C1 C3 C1 101.0(4) 1_555 6_545
C1 C3 C1 76.4(3) 1_555 6_555
C1 C3 C1 91.2(4) 1_555 7_555
C1 C3 C2 66.9(4) 1_555 4_555
C1 C3 C2 45.9(3) 1_555 4_565
C1 C3 C2 74.9(3) 1_555 6_545
C1 C3 C2 60.4(2) 1_555 7_555
C1 C3 C3 106.9(8) 1_555 4_555
C1 C3 C3 73.1(3) 1_555 4_565
C1 C3 C4 149.5(4) 1_555 1_555
C1 C3 C4 150.0(4) 1_555 4_555
C1 C3 O2 121.5(3) 1_555 1_555
C1 C3 O3 173.8(3) 1_555 1_555
C1 C3 C1 71.2(3) 4_555 4_565
C1 C3 C1 72.4(3) 4_555 6_545
C1 C3 C1 120.4(4) 4_555 6_555
C1 C3 C1 92.8(4) 4_555 7_555
C1 C3 C2 58.6(4) 4_555 1_555
C1 C3 C2 94.9(4) 4_555 4_565
C1 C3 C2 52.1(2) 4_555 6_545
C1 C3 C2 72.8(3) 4_555 7_555
C1 C3 C3 55.3(7) 4_555 4_555
C1 C3 C3 124.7(4) 4_555 4_565
C1 C3 C3 58.7(2) 4_555 7_555
C1 C3 C4 123.2(4) 4_555 1_555
C1 C3 C4 116.8(4) 4_555 4_555
C1 C3 O2 107.0(3) 4_555 1_555
C1 C3 O3 134.3(3) 4_555 1_555
C1 C3 C1 111.1(4) 4_565 6_545
C1 C3 C1 60.0(3) 4_565 6_555
C1 C3 C1 90.2(4) 4_565 7_555
C1 C3 C2 84.9(4) 4_565 4_555
C1 C3 C2 87.0(3) 4_565 6_545
C1 C3 C2 62.0(2) 4_565 7_555
C1 C3 C3 126.5(9) 4_565 4_555
C1 C3 C3 53.5(3) 4_565 4_565
C1 C3 C4 143.7(4) 4_565 1_555
C1 C3 C4 148.5(4) 4_565 4_555
C1 C3 O2 120.4(3) 4_565 1_555
C1 C3 O3 154.4(3) 4_565 1_555
C1 C3 C1 94.5(5) 6_545 6_555
C1 C3 C2 125.7(6) 6_545 1_555
C1 C3 C2 85.8(4) 6_545 4_555
C1 C3 C2 136.1(5) 6_545 4_565
C1 C3 C2 52.2(3) 6_545 7_555
C1 C3 C3 55.3(7) 6_545 4_555
C1 C3 C3 124.7(6) 6_545 4_565
C1 C3 C3 76.6(4) 6_545 7_555
C1 C3 C4 105.1(4) 6_545 1_555
C1 C3 C4 100.1(4) 6_545 4_555
C1 C3 O2 125.3(4) 6_545 1_555
C1 C3 O3 83.6(3) 6_545 1_555
C1 C3 C1 57.5(4) 6_555 7_555
C1 C3 C2 91.4(5) 6_555 1_555
C1 C3 C2 142.5(5) 6_555 4_555
C1 C3 C2 55.3(3) 6_555 4_565
C1 C3 C2 91.7(4) 6_555 6_545
C1 C3 C2 55.6(3) 6_555 7_555
C1 C3 C3 149.8(10) 6_555 4_555
C1 C3 C3 61.7(3) 6_555 7_555
C1 C3 C4 116.4(5) 6_555 1_555
C1 C3 C4 122.8(5) 6_555 4_555
C1 C3 O2 125.9(3) 6_555 1_555
C1 C3 O3 99.4(3) 6_555 1_555
C1 C3 C2 120.6(5) 7_555 1_555
C1 C3 C2 114.7(5) 7_555 4_555
C1 C3 C2 105.5(5) 7_555 4_565
C1 C3 C3 92.2(8) 7_555 4_555
C1 C3 C3 87.8(5) 7_555 4_565
C1 C3 C3 61.2(3) 7_555 7_555
C1 C3 C4 119.3(5) 7_555 1_555
C1 C3 C4 118.3(5) 7_555 4_555
C1 C3 O2 147.4(4) 7_555 1_555
C1 C3 O3 90.2(3) 7_555 1_555
C2 C3 C2 59.6(5) 1_555 4_555
C2 C3 C2 99.7(4) 1_555 6_545
C2 C3 C2 90.0(4) 1_555 7_555
C2 C3 C3 105.9(9) 1_555 4_555
C2 C3 C3 74.1(5) 1_555 4_565
C2 C3 C3 59.5(3) 1_555 7_555
C2 C3 C4 119.9(5) 1_555 1_555
C2 C3 C4 121.0(5) 1_555 4_555
C2 C3 O2 92.0(4) 1_555 1_555
C2 C3 O3 148.0(4) 1_555 1_555
C2 C3 C2 100.1(5) 4_555 4_565
C2 C3 C2 72.5(3) 4_555 6_545
C2 C3 C2 98.0(4) 4_555 7_555
C2 C3 C3 46.3(7) 4_555 4_555
C2 C3 C3 133.7(6) 4_555 4_565
C2 C3 C3 82.2(4) 4_555 7_555
C2 C3 C4 99.5(4) 4_555 1_555
C2 C3 C4 93.8(4) 4_555 4_555
C2 C3 O2 81.7(3) 4_555 1_555
C2 C3 O3 117.8(4) 4_555 1_555
C2 C3 C2 114.8(4) 4_565 6_545
C2 C3 C2 83.9(3) 4_565 7_555
C2 C3 C3 146.4(10) 4_565 4_555
C2 C3 C3 61.5(3) 4_565 7_555
C2 C3 C4 116.4(5) 4_565 1_555
C2 C3 C4 122.5(5) 4_565 4_555
C2 C3 O2 98.6(3) 4_565 1_555
C2 C3 O3 128.0(3) 4_565 1_555
C2 C3 C3 61.5(7) 6_545 4_555
C2 C3 C3 118.5(4) 6_545 4_565
C2 C3 C3 53.3(2) 6_545 7_555
C2 C3 C4 128.8(4) 6_545 1_555
C2 C3 C4 122.6(4) 6_545 4_555
C2 C3 O2 140.5(3) 6_545 1_555
C2 C3 O3 109.9(3) 6_545 1_555
C2 C3 C3 99.0(8) 7_555 4_555
C2 C3 C3 81.0(3) 7_555 4_565
C2 C3 C4 150.0(4) 7_555 1_555
C2 C3 C4 148.5(4) 7_555 4_555
C2 C3 O2 177.5(3) 7_555 1_555
C2 C3 O3 121.0(3) 7_555 1_555
C3 C3 C3 180.0(10) 4_555 4_565
C3 C3 C3 105.9(8) 4_555 7_555
C3 C3 C4 76.5(7) 4_555 1_555
C3 C3 C4 69.0(7) 4_555 4_555
C3 C3 O2 79.0(7) 4_555 1_555
C3 C3 O3 79.0(7) 4_555 1_555
C3 C3 C3 74.1(3) 4_565 7_555
C3 C3 C4 103.5(5) 4_565 1_555
C3 C3 C4 111.0(5) 4_565 4_555
C3 C3 O2 101.0(3) 4_565 1_555
C3 C3 O3 101.0(3) 4_565 1_555
C3 C3 C4 177.6(4) 7_555 1_555
C3 C3 C4 174.9(4) 7_555 4_555
C3 C3 O2 151.4(3) 7_555 1_555
C3 C3 O3 150.9(3) 7_555 1_555
O2 C3 O3 57.3(2) 1_555 1_555
C1 C4 C2 66.2(2) 6_545 1_555
C1 C4 C2 56.7(2) 6_545 4_555
C1 C4 C4 76(3) 6_545 4_555
C1 C4 O2 142.5(4) 6_545 1_555
C1 C4 O3 86.1(4) 6_545 1_555
C1 C4 Ni2 111.6(2) 6_545 5_555
C1 C4 Ni1 163.6(2) 6_545 5_545
C1 C4 C2 58.1(2) 7_555 1_555
C1 C4 C2 65.8(2) 7_555 4_555
C1 C4 C4 99(3) 7_555 4_555
C1 C4 O2 147.1(4) 7_555 1_555
C1 C4 O3 87.9(4) 7_555 1_555
C1 C4 Ni2 99.37(19) 7_555 5_555
C1 C4 Ni1 171.8(2) 7_555 5_545
C2 C4 C3 48.0(3) 1_555 4_555
C2 C4 C4 107(3) 1_555 4_555
C2 C4 O2 89.3(4) 1_555 1_555
C2 C4 O3 144.8(4) 1_555 1_555
C2 C4 Ni2 130.0(2) 1_555 5_555
C2 C4 Ni1 123.38(20) 1_555 5_545
C2 C4 C3 45.7(3) 4_555 1_555
C2 C4 C4 69(3) 4_555 4_555
C2 C4 O2 86.3(4) 4_555 1_555
C2 C4 O3 138.0(4) 4_555 1_555
C2 C4 Ni2 164.3(2) 4_555 5_555
C2 C4 Ni1 120.85(20) 4_555 5_545
C3 C4 C4 104(3) 1_555 4_555
C3 C4 O2 118.1(5) 1_555 1_555
C3 C4 O3 116.8(5) 1_555 1_555
C3 C4 H1 55.6(3) 1_555 6_545
C3 C4 H1 53.0(3) 1_555 7_555
C3 C4 H2 53.0(3) 1_555 1_555
C3 C4 H2 64.2(3) 1_555 4_555
C3 C4 Ni2 118.7(3) 1_555 5_555
C3 C4 Ni1 152.1(3) 1_555 5_545
C3 C4 C4 69(3) 4_555 4_555
C3 C4 O2 113.9(5) 4_555 1_555
C3 C4 O3 112.7(5) 4_555 1_555
C3 C4 H1 52.6(3) 4_555 6_545
C3 C4 H1 56.1(3) 4_555 7_555
C3 C4 H2 66.0(3) 4_555 1_555
C3 C4 H2 51.0(3) 4_555 4_555
C3 C4 Ni2 139.8(3) 4_555 5_555
C3 C4 Ni1 146.0(3) 4_555 5_545
C4 C4 O2 85(3) 4_555 1_555
C4 C4 O3 85(3) 4_555 1_555
C4 C4 H1 84(3) 4_555 6_545
C4 C4 H1 92(3) 4_555 7_555
C4 C4 H2 107(3) 4_555 1_555
C4 C4 H2 69(3) 4_555 4_555
C4 C4 Ni2 121(3) 4_555 5_555
C4 C4 Ni1 88(3) 4_555 5_545
O2 C4 O3 125.0(6) 1_555 1_555
O2 C4 H1 165.2(4) 1_555 6_545
O2 C4 H1 169.8(4) 1_555 7_555
O2 C4 H2 65.7(3) 1_555 1_555
O2 C4 H2 63.0(3) 1_555 4_555
O2 C4 Ni2 105.9(3) 1_555 5_555
O3 C4 H1 63.8(3) 1_555 6_545
O3 C4 H1 64.4(3) 1_555 7_555
O3 C4 H2 164.9(5) 1_555 1_555
O3 C4 H2 152.9(4) 1_555 4_555
O3 C4 Ni1 89.1(3) 1_555 5_545
H1 C4 H2 108.4(3) 6_545 1_555
H1 C4 H2 103.6(2) 6_545 4_555
H1 C4 Ni2 88.27(19) 6_545 5_555
H1 C4 Ni1 152.10(19) 6_545 5_545
H1 C4 H2 105.9(3) 7_555 1_555
H1 C4 H2 106.8(3) 7_555 4_555
H1 C4 Ni2 83.91(18) 7_555 5_555
H1 C4 Ni1 153.35(19) 7_555 5_545
H2 C4 Ni2 130.4(2) 1_555 5_555
H2 C4 Ni1 99.55(18) 1_555 5_545
H2 C4 Ni2 165.7(2) 4_555 5_555
H2 C4 Ni1 97.99(18) 4_555 5_545
Ni2 C4 Ni1 73.48(11) 5_555 5_545
OH OH O2 66.8(3) 2_556 6_546
OH OH O2 66.8(3) 2_556 6_556
OH OH O3 145.3(4) 2_556 6_545
OH OH O3 145.3(4) 2_556 6_555
OH OH H3 111.7(10) 2_556 1_555
OH OH Ni2 142.4(5) 2_556 1_555
OH OH Ni1 52.2(3) 2_556 1_545
OH OH Ni1 52.2(3) 2_556 1_555
O2 OH O2 70.68(18) 6_546 6_556
O2 OH O3 90.4(2) 6_546 6_545
O2 OH O3 131.8(2) 6_546 6_555
O2 OH H3 58.7(7) 6_546 1_555
O2 OH Ni2 138.4(3) 6_546 1_555
O2 OH Ni1 45.71(19) 6_546 1_545
O2 OH Ni1 102.45(19) 6_546 1_555
O2 OH O3 131.8(2) 6_556 6_545
O2 OH O3 90.4(2) 6_556 6_555
O2 OH H3 58.7(7) 6_556 1_555
O2 OH Ni2 138.4(3) 6_556 1_555
O2 OH Ni1 102.45(19) 6_556 1_545
O2 OH Ni1 45.71(19) 6_556 1_555
O3 OH O3 69.45(19) 6_545 6_555
O3 OH H3 73.4(8) 6_545 1_555
O3 OH Ni2 48.5(2) 6_545 1_555
O3 OH Ni1 93.1(2) 6_545 1_545
O3 OH Ni1 162.5(2) 6_545 1_555
O3 OH H3 73.4(8) 6_555 1_555
O3 OH Ni2 48.5(2) 6_555 1_555
O3 OH Ni1 162.5(2) 6_555 1_545
O3 OH Ni1 93.1(2) 6_555 1_555
H3 OH Ni2 105.9(8) 1_555 1_555
H3 OH Ni1 103.1(8) 1_555 1_545
H3 OH Ni1 103.1(8) 1_555 1_555
Ni2 OH Ni1 119.1(2) 1_555 1_545
Ni2 OH Ni1 119.1(2) 1_555 1_555
Ni1 OH Ni1 104.38(18) 1_545 1_555
C2 O2 C4 63.7(3) 1_555 1_555
C2 O2 C4 66.8(4) 1_555 4_555
C2 O2 OH 140.9(3) 1_555 6_546
C2 O2 OH 115.4(3) 1_555 6_556
C2 O2 O3 91.3(2) 1_555 1_555
C2 O2 H1 77.0(2) 1_555 6_546
C2 O2 H1 74.62(20) 1_555 7_556
C2 O2 H2 45.3(2) 1_555 4_555
C2 O2 H3 121.7(3) 1_555 6_546
C2 O2 H3 97.4(3) 1_555 6_556
C2 O2 Ni1 161.6(2) 1_555 5_545
C2 O2 C4 66.8(4) 4_555 1_555
C2 O2 C4 63.7(3) 4_555 4_555
C2 O2 OH 115.4(3) 4_555 6_546
C2 O2 OH 140.9(3) 4_555 6_556
C2 O2 O3 91.3(2) 4_555 1_555
C2 O2 H1 74.62(20) 4_555 6_546
C2 O2 H1 77.0(2) 4_555 7_556
C2 O2 H2 45.3(2) 4_555 1_555
C2 O2 H3 97.4(3) 4_555 6_546
C2 O2 H3 121.7(3) 4_555 6_556
C2 O2 Ni1 161.6(2) 4_555 5_545
C3 O2 OH 154.4(4) 1_555 6_546
C3 O2 OH 132.9(4) 1_555 6_556
C3 O2 O3 61.6(2) 1_555 1_555
C3 O2 H1 105.9(3) 1_555 6_546
C3 O2 H1 104.4(2) 1_555 7_556
C3 O2 H2 52.9(2) 1_555 1_555
C3 O2 H2 62.3(2) 1_555 4_555
C3 O2 H3 138.4(4) 1_555 6_546
C3 O2 H3 119.6(4) 1_555 6_556
C3 O2 Ni1 153.3(2) 1_555 5_545
C3 O2 OH 132.9(4) 4_555 6_546
C3 O2 OH 154.4(4) 4_555 6_556
C3 O2 O3 61.6(2) 4_555 1_555
C3 O2 H1 104.4(2) 4_555 6_546
C3 O2 H1 105.9(3) 4_555 7_556
C3 O2 H2 62.3(2) 4_555 1_555
C3 O2 H2 52.9(2) 4_555 4_555
C3 O2 H3 119.6(4) 4_555 6_546
C3 O2 H3 138.4(4) 4_555 6_556
C3 O2 Ni1 153.3(2) 4_555 5_545
C4 O2 OH 141.8(5) 1_555 6_546
C4 O2 OH 133.8(5) 1_555 6_556
C4 O2 H1 139.1(4) 1_555 6_546
C4 O2 H1 138.1(4) 1_555 7_556
C4 O2 H2 86.2(4) 1_555 1_555
C4 O2 H2 89.6(4) 1_555 4_555
C4 O2 H3 143.2(6) 1_555 6_546
C4 O2 H3 133.9(5) 1_555 6_556
C4 O2 Ni1 121.9(3) 1_555 5_545
C4 O2 OH 133.8(5) 4_555 6_546
C4 O2 OH 141.8(5) 4_555 6_556
C4 O2 H1 138.1(4) 4_555 6_546
C4 O2 H1 139.1(4) 4_555 7_556
C4 O2 H2 89.6(4) 4_555 1_555
C4 O2 H2 86.2(4) 4_555 4_555
C4 O2 H3 133.9(5) 4_555 6_546
C4 O2 H3 143.2(6) 4_555 6_556
C4 O2 Ni1 121.9(3) 4_555 5_545
OH O2 OH 70.68(18) 6_546 6_556
OH O2 O3 120.0(3) 6_546 1_555
OH O2 H1 68.1(2) 6_546 6_546
OH O2 H1 72.8(3) 6_546 7_556
OH O2 H2 123.7(3) 6_546 1_555
OH O2 H2 97.7(3) 6_546 4_555
OH O2 H3 79.8(2) 6_546 6_556
OH O2 Ni1 47.00(18) 6_546 5_545
OH O2 O3 120.0(3) 6_556 1_555
OH O2 H1 72.8(3) 6_556 6_546
OH O2 H1 68.1(2) 6_556 7_556
OH O2 H2 97.7(3) 6_556 1_555
OH O2 H2 123.7(3) 6_556 4_555
OH O2 H3 79.8(2) 6_556 6_546
OH O2 Ni1 47.00(18) 6_556 5_545
O3 O2 H1 165.9(3) 1_555 6_546
O3 O2 H1 165.9(3) 1_555 7_556
O3 O2 H2 113.4(3) 1_555 1_555
O3 O2 H2 113.4(3) 1_555 4_555
O3 O2 H3 131.2(4) 1_555 6_546
O3 O2 H3 131.2(4) 1_555 6_556
O3 O2 Ni1 94.6(2) 1_555 5_545
H1 O2 H2 56.1(2) 6_546 1_555
H1 O2 H2 52.68(20) 6_546 4_555
H1 O2 H3 53.2(2) 6_546 6_546
H1 O2 H3 59.3(2) 6_546 6_556
H1 O2 Ni1 99.0(2) 6_546 5_545
H1 O2 H2 52.68(20) 7_556 1_555
H1 O2 H2 56.1(2) 7_556 4_555
H1 O2 H3 59.3(2) 7_556 6_546
H1 O2 H3 53.2(2) 7_556 6_556
H1 O2 Ni1 99.0(2) 7_556 5_545
H2 O2 H3 106.4(3) 1_555 6_546
H2 O2 H3 78.4(3) 1_555 6_556
H2 O2 Ni1 143.9(2) 1_555 5_545
H2 O2 H3 78.4(3) 4_555 6_546
H2 O2 H3 106.4(3) 4_555 6_556
H2 O2 Ni1 143.9(2) 4_555 5_545
H3 O2 H3 82.94(19) 6_546 6_556
H3 O2 Ni1 65.8(2) 6_546 5_545
H3 O2 Ni1 65.8(2) 6_556 5_545
C1 O3 C4 65.9(3) 6_545 1_555
C1 O3 C4 64.0(3) 6_545 4_555
C1 O3 OH 89.3(3) 6_545 6_545
C1 O3 OH 101.3(3) 6_545 6_555
C1 O3 O2 91.1(2) 6_545 1_555
C1 O3 O3 151.8(2) 6_545 2_655
C1 O3 H3 69.8(3) 6_545 6_545
C1 O3 H3 82.6(3) 6_545 6_555
C1 O3 Ni2 115.69(19) 6_545 5_545
C1 O3 Ni2 135.4(2) 6_545 5_555
C1 O3 C4 64.0(3) 7_555 1_555
C1 O3 C4 65.9(3) 7_555 4_555
C1 O3 OH 101.3(3) 7_555 6_545
C1 O3 OH 89.3(3) 7_555 6_555
C1 O3 O2 91.1(2) 7_555 1_555
C1 O3 O3 151.8(2) 7_555 2_655
C1 O3 H3 82.6(3) 7_555 6_545
C1 O3 H3 69.8(3) 7_555 6_555
C1 O3 Ni2 135.4(2) 7_555 5_545
C1 O3 Ni2 115.69(19) 7_555 5_555
C3 O3 OH 126.6(4) 1_555 6_545
C3 O3 OH 112.3(4) 1_555 6_555
C3 O3 O2 61.1(2) 1_555 1_555
C3 O3 O3 168.2(3) 1_555 2_655
C3 O3 H1 55.3(2) 1_555 6_545
C3 O3 H1 53.1(2) 1_555 7_555
C3 O3 H3 107.1(3) 1_555 6_545
C3 O3 H3 93.9(3) 1_555 6_555
C3 O3 Ni2 141.4(3) 1_555 5_545
C3 O3 Ni2 119.5(2) 1_555 5_555
C3 O3 OH 112.3(4) 4_555 6_545
C3 O3 OH 126.6(4) 4_555 6_555
C3 O3 O2 61.1(2) 4_555 1_555
C3 O3 O3 168.2(3) 4_555 2_655
C3 O3 H1 53.1(2) 4_555 6_545
C3 O3 H1 55.3(2) 4_555 7_555
C3 O3 H3 93.9(3) 4_555 6_545
C3 O3 H3 107.1(3) 4_555 6_555
C3 O3 Ni2 119.5(2) 4_555 5_545
C3 O3 Ni2 141.4(3) 4_555 5_555
C4 O3 OH 145.0(6) 1_555 6_545
C4 O3 OH 136.8(6) 1_555 6_555
C4 O3 O3 141.7(4) 1_555 2_655
C4 O3 H1 87.5(4) 1_555 6_545
C4 O3 H1 86.7(4) 1_555 7_555
C4 O3 H3 129.3(5) 1_555 6_545
C4 O3 H3 122.6(5) 1_555 6_555
C4 O3 Ni2 124.8(4) 1_555 5_545
C4 O3 Ni2 116.7(4) 1_555 5_555
C4 O3 OH 136.8(6) 4_555 6_545
C4 O3 OH 145.0(6) 4_555 6_555
C4 O3 O3 141.7(4) 4_555 2_655
C4 O3 H1 86.7(4) 4_555 6_545
C4 O3 H1 87.5(4) 4_555 7_555
C4 O3 H3 122.6(5) 4_555 6_545
C4 O3 H3 129.3(5) 4_555 6_555
C4 O3 Ni2 116.7(4) 4_555 5_545
C4 O3 Ni2 124.8(4) 4_555 5_555
OH O3 OH 69.45(19) 6_545 6_555
OH O3 O2 144.5(4) 6_545 1_555
OH O3 O3 63.5(2) 6_545 2_655
OH O3 H1 74.1(3) 6_545 6_545
OH O3 H1 79.5(3) 6_545 7_555
OH O3 H3 74.6(2) 6_545 6_555
OH O3 Ni2 98.20(19) 6_545 5_555
OH O3 O2 144.5(4) 6_555 1_555
OH O3 O3 63.5(2) 6_555 2_655
OH O3 H1 79.5(3) 6_555 6_545
OH O3 H1 74.1(3) 6_555 7_555
OH O3 H3 74.6(2) 6_555 6_545
OH O3 Ni2 98.20(19) 6_555 5_545
O2 O3 O3 115.2(3) 1_555 2_655
O2 O3 H1 113.8(3) 1_555 6_545
O2 O3 H1 113.8(3) 1_555 7_555
O2 O3 H3 140.6(4) 1_555 6_545
O2 O3 H3 140.6(4) 1_555 6_555
O2 O3 Ni2 106.1(2) 1_555 5_545
O2 O3 Ni2 106.1(2) 1_555 5_555
O3 O3 H1 130.8(3) 2_655 6_545
O3 O3 H1 130.8(3) 2_655 7_555
O3 O3 H3 82.8(3) 2_655 6_545
O3 O3 H3 82.8(3) 2_655 6_555
O3 O3 Ni2 49.44(13) 2_655 5_545
O3 O3 Ni2 49.44(13) 2_655 5_555
H1 O3 H3 55.6(2) 6_545 6_545
H1 O3 H3 62.0(3) 6_545 6_555
H1 O3 Ni2 111.3(2) 6_545 5_545
H1 O3 Ni2 119.1(2) 6_545 5_555
H1 O3 H3 62.0(3) 7_555 6_545
H1 O3 H3 55.6(2) 7_555 6_555
H1 O3 Ni2 119.1(2) 7_555 5_545
H1 O3 Ni2 111.3(2) 7_555 5_555
H3 O3 H3 72.85(18) 6_545 6_555
H3 O3 Ni2 57.8(2) 6_545 5_545
H3 O3 Ni2 111.7(2) 6_545 5_555
H3 O3 Ni2 111.7(2) 6_555 5_545
H3 O3 Ni2 57.8(2) 6_555 5_555
Ni2 O3 Ni2 98.88(9) 5_545 5_555
C1 H1 C1 51.8(5) 1_555 4_555
C1 H1 C1 50.2(6) 1_555 4_565
C1 H1 C2 54.6(5) 1_555 4_565
C1 H1 C3 46.6(4) 1_555 6_555
C1 H1 C4 68.7(4) 1_555 6_555
C1 H1 C4 67.2(4) 1_555 7_555
C1 H1 O2 160.9(5) 1_555 6_556
C1 H1 O3 95.5(4) 1_555 6_555
C1 H1 H1 73.6(6) 1_555 4_555
C1 H1 H1 106.4(18) 1_555 4_565
C1 H1 H2 59.1(4) 1_555 1_555
C1 H1 H2 71.1(5) 1_555 4_565
C1 H1 H2 119.3(5) 1_555 6_556
C1 H1 H2 108.0(5) 1_555 7_556
C1 H1 H3 122.0(7) 1_555 1_555
C1 H1 H3 145.8(7) 1_555 1_565
C1 H1 C1 102.0(6) 4_555 4_565
C1 H1 C2 55.9(3) 4_555 1_555
C1 H1 C2 98.0(4) 4_555 4_565
C1 H1 C3 88.4(4) 4_555 6_555
C1 H1 C3 65.2(3) 4_555 7_555
C1 H1 C4 87.2(3) 4_555 6_555
C1 H1 C4 83.0(3) 4_555 7_555
C1 H1 O2 114.9(3) 4_555 6_556
C1 H1 O3 95.9(3) 4_555 6_555
C1 H1 H1 158(2) 4_555 4_565
C1 H1 H2 67.4(3) 4_555 1_555
C1 H1 H2 100.1(4) 4_555 4_565
C1 H1 H2 122.5(4) 4_555 6_556
C1 H1 H2 83.3(3) 4_555 7_556
C1 H1 H3 73.5(3) 4_555 1_555
C1 H1 H3 151.8(4) 4_555 1_565
C1 H1 C2 60.7(5) 4_565 1_555
C1 H1 C3 51.3(4) 4_565 7_555
C1 H1 C4 66.2(4) 4_565 6_555
C1 H1 C4 68.7(4) 4_565 7_555
C1 H1 O2 139.9(5) 4_565 6_556
C1 H1 O3 91.0(4) 4_565 6_555
C1 H1 H1 123.8(6) 4_565 4_555
C1 H1 H1 56.2(16) 4_565 4_565
C1 H1 H2 74.8(4) 4_565 1_555
C1 H1 H2 54.9(4) 4_565 4_565
C1 H1 H2 94.8(4) 4_565 6_556
C1 H1 H2 119.9(5) 4_565 7_556
C1 H1 H3 159.5(7) 4_565 1_555
C1 H1 H3 99.6(6) 4_565 1_565
C2 H1 C3 75.1(3) 1_555 6_555
C2 H1 C3 67.1(3) 1_555 7_555
C2 H1 C4 101.9(3) 1_555 6_555
C2 H1 C4 100.7(3) 1_555 7_555
C2 H1 O2 129.6(3) 1_555 6_556
C2 H1 O3 128.9(3) 1_555 6_555
C2 H1 H1 73.1(3) 1_555 4_555
C2 H1 H1 106.9(17) 1_555 4_565
C2 H1 H2 46.2(3) 1_555 4_565
C2 H1 H2 88.6(3) 1_555 6_556
C2 H1 H2 76.1(3) 1_555 7_556
C2 H1 H3 125.7(5) 1_555 1_555
C2 H1 H3 152.3(4) 1_555 1_565
C2 H1 C3 63.3(3) 4_565 6_555
C2 H1 C3 73.7(3) 4_565 7_555
C2 H1 C4 96.6(3) 4_565 6_555
C2 H1 C4 98.6(3) 4_565 7_555
C2 H1 O2 123.3(3) 4_565 6_556
C2 H1 O3 122.1(3) 4_565 6_555
C2 H1 H1 116.3(4) 4_565 4_555
C2 H1 H1 63.7(16) 4_565 4_565
C2 H1 H2 47.0(3) 4_565 1_555
C2 H1 H2 70.9(3) 4_565 6_556
C2 H1 H2 88.9(3) 4_565 7_556
C2 H1 H3 166.6(5) 4_565 1_555
C2 H1 H3 109.9(4) 4_565 1_565
C3 H1 O2 152.4(3) 6_555 6_556
C3 H1 O3 61.2(2) 6_555 6_555
C3 H1 H1 106.9(4) 6_555 4_555
C3 H1 H1 73.1(16) 6_555 4_565
C3 H1 H2 97.9(3) 6_555 1_555
C3 H1 H2 87.7(3) 6_555 4_565
C3 H1 H2 127.8(3) 6_555 6_556
C3 H1 H2 149.6(3) 6_555 7_556
C3 H1 H3 125.5(4) 6_555 1_555
C3 H1 H3 99.8(4) 6_555 1_565
C3 H1 O2 161.5(3) 7_555 6_556
C3 H1 O3 62.3(2) 7_555 6_555
C3 H1 H1 83.2(3) 7_555 4_555
C3 H1 H1 96.8(16) 7_555 4_565
C3 H1 H2 92.6(3) 7_555 1_555
C3 H1 H2 96.5(3) 7_555 4_565
C3 H1 H2 144.5(3) 7_555 6_556
C3 H1 H2 140.7(3) 7_555 7_556
C3 H1 H3 110.6(4) 7_555 1_555
C3 H1 H3 117.7(4) 7_555 1_565
C4 H1 O2 128.2(3) 6_555 6_556
C4 H1 H1 96.4(3) 6_555 4_555
C4 H1 H1 83.6(16) 6_555 4_565
C4 H1 H2 127.3(3) 6_555 1_555
C4 H1 H2 120.9(3) 6_555 4_565
C4 H1 H2 148.5(3) 6_555 6_556
C4 H1 H2 169.6(3) 6_555 7_556
C4 H1 H3 93.3(3) 6_555 1_555
C4 H1 H3 85.3(3) 6_555 1_565
C4 H1 O2 128.8(3) 7_555 6_556
C4 H1 H1 92.0(3) 7_555 4_555
C4 H1 H1 88.0(16) 7_555 4_565
C4 H1 H2 126.3(3) 7_555 1_555
C4 H1 H2 123.0(3) 7_555 4_565
C4 H1 H2 152.8(3) 7_555 6_556
C4 H1 H2 165.2(3) 7_555 7_556
C4 H1 H3 90.7(3) 7_555 1_555
C4 H1 H3 88.2(3) 7_555 1_565
O2 H1 O3 99.9(2) 6_556 6_555
O2 H1 H1 93.8(3) 6_556 4_555
O2 H1 H1 86.2(16) 6_556 4_565
O2 H1 H2 104.5(2) 6_556 1_555
O2 H1 H2 101.6(2) 6_556 4_565
O2 H1 H2 52.7(2) 6_556 6_556
O2 H1 H2 53.7(2) 6_556 7_556
O2 H1 H3 54.8(2) 6_556 1_555
O2 H1 H3 52.7(2) 6_556 1_565
O3 H1 H1 94.6(3) 6_555 4_555
O3 H1 H1 85.4(16) 6_555 4_565
O3 H1 H2 154.5(3) 6_555 1_555
O3 H1 H2 144.6(3) 6_555 4_565
O3 H1 H2 138.7(3) 6_555 6_556
O3 H1 H2 148.7(3) 6_555 7_556
O3 H1 H3 69.9(3) 6_555 1_555
O3 H1 H3 65.7(3) 6_555 1_565
H1 H1 H1 180(2) 4_555 4_565
H1 H1 H2 76.8(3) 4_555 1_555
H1 H1 H2 111.5(4) 4_555 4_565
H1 H1 H2 115.2(4) 4_555 6_556
H1 H1 H2 73.3(3) 4_555 7_556
H1 H1 H3 53.4(3) 4_555 1_555
H1 H1 H3 133.2(4) 4_555 1_565
H1 H1 H2 103.2(16) 4_565 1_555
H1 H1 H2 68.5(16) 4_565 4_565
H1 H1 H2 64.8(16) 4_565 6_556
H1 H1 H2 106.7(17) 4_565 7_556
H1 H1 H3 126.6(19) 4_565 1_555
H1 H1 H3 46.8(18) 4_565 1_565
H2 H1 H2 65.0(3) 1_555 6_556
H2 H1 H2 52.0(2) 1_555 7_556
H2 H1 H3 119.6(4) 1_555 1_555
H2 H1 H3 136.7(4) 1_555 1_565
H2 H1 H2 49.3(2) 4_565 6_556
H2 H1 H2 65.2(3) 4_565 7_556
H2 H1 H3 145.2(4) 4_565 1_555
H2 H1 H3 107.1(4) 4_565 1_565
H2 H1 H3 104.6(4) 6_556 1_555
H2 H1 H3 73.0(3) 6_556 1_565
H2 H1 H3 80.0(3) 7_556 1_555
H2 H1 H3 101.3(3) 7_556 1_565
H3 H1 H3 79.8(3) 1_555 1_565
C1 H2 C1 50.7(3) 1_555 4_555
C1 H2 C1 133.0(3) 1_555 7_556
C1 H2 C2 69.8(4) 1_555 4_555
C1 H2 C2 54.8(3) 1_555 4_565
C1 H2 C2 105.5(3) 1_555 7_556
C1 H2 C3 68.4(3) 1_555 1_555
C1 H2 C3 74.2(3) 1_555 4_555
C1 H2 C3 67.9(3) 1_555 4_565
C1 H2 C4 102.1(3) 1_555 1_555
C1 H2 C4 102.3(3) 1_555 4_555
C1 H2 O2 129.6(3) 1_555 1_555
C1 H2 H1 147.2(3) 1_555 6_546
C1 H2 H1 150.5(3) 1_555 7_556
C1 H2 H2 97.0(5) 1_555 4_555
C1 H2 H2 83.0(5) 1_555 4_565
C1 H2 H2 90.7(3) 1_555 6_546
C1 H2 H2 82.2(3) 1_555 6_556
C1 H2 H2 85.9(3) 1_555 7_556
C1 H2 C1 74.3(3) 4_555 4_565
C1 H2 C1 113.2(3) 4_555 7_556
C1 H2 C2 49.5(5) 4_555 1_555
C1 H2 C2 102.9(5) 4_555 4_565
C1 H2 C2 100.1(3) 4_555 7_556
C1 H2 C3 64.6(3) 4_555 1_555
C1 H2 C3 51.8(2) 4_555 4_555
C1 H2 C3 105.1(3) 4_555 4_565
C1 H2 C4 85.6(2) 4_555 1_555
C1 H2 C4 82.7(2) 4_555 4_555
C1 H2 O2 100.4(3) 4_555 1_555
C1 H2 H1 61.4(3) 4_555 1_555
C1 H2 H1 69.2(3) 4_555 4_565
C1 H2 H1 106.3(3) 4_555 6_546
C1 H2 H1 114.2(3) 4_555 7_556
C1 H2 H2 46.3(4) 4_555 4_555
C1 H2 H2 133.7(6) 4_555 4_565
C1 H2 H2 62.2(2) 4_555 6_546
C1 H2 H2 112.1(3) 4_555 6_556
C1 H2 H2 84.4(3) 4_555 7_556
C1 H2 C1 130.1(3) 4_565 7_556
C1 H2 C2 45.3(4) 4_565 1_555
C1 H2 C2 92.5(4) 4_565 4_555
C1 H2 C2 104.0(3) 4_565 7_556
C1 H2 C3 76.4(3) 4_565 1_555
C1 H2 C3 89.0(3) 4_565 4_555
C1 H2 C3 52.9(2) 4_565 4_565
C1 H2 C4 107.5(3) 4_565 1_555
C1 H2 C4 109.3(3) 4_565 4_555
C1 H2 O2 134.4(3) 4_565 1_555
C1 H2 H1 154.3(3) 4_565 6_546
C1 H2 H1 150.5(3) 4_565 7_556
C1 H2 H2 120.7(5) 4_565 4_555
C1 H2 H2 59.3(4) 4_565 4_565
C1 H2 H2 104.9(3) 4_565 6_546
C1 H2 H2 68.6(2) 4_565 6_556
C1 H2 H2 87.8(3) 4_565 7_556
C1 H2 C2 161.3(5) 7_556 1_555
C1 H2 C2 113.4(3) 7_556 4_555
C1 H2 C2 130.4(4) 7_556 4_565
C1 H2 C3 153.1(3) 7_556 1_555
C1 H2 C3 136.0(3) 7_556 4_555
C1 H2 C3 140.7(3) 7_556 4_565
C1 H2 C4 122.0(3) 7_556 1_555
C1 H2 C4 120.5(3) 7_556 4_555
C1 H2 O2 94.2(2) 7_556 1_555
C1 H2 H1 108.4(2) 7_556 1_555
C1 H2 H1 108.8(2) 7_556 4_565
C1 H2 H2 82.4(4) 7_556 4_555
C1 H2 H2 97.6(5) 7_556 4_565
C1 H2 H2 52.0(2) 7_556 6_546
C1 H2 H2 63.0(2) 7_556 6_556
C1 H2 H2 47.0(2) 7_556 7_556
C2 H2 C2 54.9(5) 1_555 4_555
C2 H2 C2 58.6(6) 1_555 4_565
C2 H2 C2 137.1(5) 1_555 7_556
C2 H2 C3 55.5(5) 1_555 4_565
C2 H2 C4 68.7(4) 1_555 1_555
C2 H2 C4 69.0(4) 1_555 4_555
C2 H2 O2 96.4(4) 1_555 1_555
C2 H2 H1 59.0(4) 1_555 1_555
C2 H2 H1 61.1(4) 1_555 4_565
C2 H2 H1 151.7(5) 1_555 6_546
C2 H2 H1 160.0(5) 1_555 7_556
C2 H2 H2 87.0(6) 1_555 4_555
C2 H2 H2 93.0(7) 1_555 4_565
C2 H2 H2 109.4(5) 1_555 6_546
C2 H2 H2 113.3(5) 1_555 6_556
C2 H2 H2 117.1(5) 1_555 7_556
C2 H2 C2 113.5(6) 4_555 4_565
C2 H2 C2 111.7(4) 4_555 7_556
C2 H2 C3 52.8(3) 4_555 1_555
C2 H2 C3 105.0(4) 4_555 4_565
C2 H2 C4 64.2(3) 4_555 1_555
C2 H2 C4 60.8(3) 4_555 4_555
C2 H2 O2 76.2(3) 4_555 1_555
C2 H2 H1 85.0(4) 4_555 1_555
C2 H2 H1 92.5(4) 4_555 4_565
C2 H2 H1 96.9(3) 4_555 6_546
C2 H2 H1 105.4(4) 4_555 7_556
C2 H2 H2 147.8(7) 4_555 4_565
C2 H2 H2 71.2(3) 4_555 6_546
C2 H2 H2 135.3(5) 4_555 6_556
C2 H2 H2 101.2(4) 4_555 7_556
C2 H2 C2 115.8(4) 4_565 7_556
C2 H2 C3 73.3(4) 4_565 1_555
C2 H2 C3 93.0(4) 4_565 4_555
C2 H2 C4 92.7(4) 4_565 1_555
C2 H2 C4 96.1(4) 4_565 4_555
C2 H2 O2 112.0(4) 4_565 1_555
C2 H2 H1 61.0(3) 4_565 1_555
C2 H2 H1 54.1(3) 4_565 4_565
C2 H2 H1 149.4(5) 4_565 6_546
C2 H2 H1 141.0(4) 4_565 7_556
C2 H2 H2 145.6(7) 4_565 4_555
C2 H2 H2 135.2(5) 4_565 6_546
C2 H2 H2 72.7(3) 4_565 6_556
C2 H2 H2 107.9(4) 4_565 7_556
C2 H2 C3 164.3(3) 7_556 1_555
C2 H2 C3 145.0(3) 7_556 4_555
C2 H2 C3 137.5(3) 7_556 4_565
C2 H2 C4 148.4(3) 7_556 1_555
C2 H2 C4 146.0(3) 7_556 4_555
C2 H2 O2 121.3(3) 7_556 1_555
C2 H2 H1 80.7(2) 7_556 1_555
C2 H2 H1 81.3(2) 7_556 4_565
C2 H2 H1 50.3(2) 7_556 6_546
C2 H2 H1 47.8(2) 7_556 7_556
C2 H2 H2 88.6(4) 7_556 4_555
C2 H2 H2 91.4(5) 7_556 4_565
C3 H2 C3 55.1(3) 1_555 4_565
C3 H2 O2 61.5(2) 1_555 1_555
C3 H2 H1 94.1(3) 1_555 1_555
C3 H2 H1 95.7(3) 1_555 4_565
C3 H2 H1 127.9(3) 1_555 6_546
C3 H2 H1 133.1(3) 1_555 7_556
C3 H2 H2 78.1(4) 1_555 4_555
C3 H2 H2 101.9(5) 1_555 4_565
C3 H2 H2 123.8(3) 1_555 6_546
C3 H2 H2 143.9(4) 1_555 6_556
C3 H2 H2 148.0(4) 1_555 7_556
C3 H2 C3 75.9(3) 4_555 4_565
C3 H2 O2 57.1(2) 4_555 1_555
C3 H2 H1 98.3(3) 4_555 1_555
C3 H2 H1 102.6(3) 4_555 4_565
C3 H2 H1 112.0(3) 4_555 6_546
C3 H2 H1 118.9(3) 4_555 7_556
C3 H2 H2 57.4(4) 4_555 4_555
C3 H2 H2 122.6(6) 4_555 4_565
C3 H2 H2 105.0(3) 4_555 6_546
C3 H2 H2 156.4(4) 4_555 6_556
C3 H2 H2 135.1(3) 4_555 7_556
C3 H2 C4 68.1(3) 4_565 1_555
C3 H2 C4 71.8(3) 4_565 4_555
C3 H2 O2 87.1(3) 4_565 1_555
C3 H2 H1 82.1(3) 4_565 1_555
C3 H2 H1 76.5(2) 4_565 4_565
C3 H2 H1 144.4(3) 4_565 6_546
C3 H2 H1 138.6(3) 4_565 7_556
C3 H2 H2 133.2(5) 4_565 4_555
C3 H2 H2 46.8(4) 4_565 4_565
C3 H2 H2 157.8(4) 4_565 6_546
C3 H2 H2 95.2(3) 4_565 6_556
C3 H2 H2 132.8(3) 4_565 7_556
C4 H2 H1 127.7(3) 1_555 1_555
C4 H2 H1 129.0(3) 1_555 4_565
C4 H2 H1 98.2(3) 1_555 6_546
C4 H2 H1 101.4(3) 1_555 7_556
C4 H2 H2 72.9(4) 1_555 4_555
C4 H2 H2 107.1(5) 1_555 4_565
C4 H2 H2 125.0(3) 1_555 6_546
C4 H2 H2 158.9(3) 1_555 6_556
C4 H2 H2 158.7(3) 1_555 7_556
C4 H2 H1 127.9(3) 4_555 1_555
C4 H2 H1 129.8(3) 4_555 4_565
C4 H2 H1 96.1(3) 4_555 6_546
C4 H2 H1 99.9(3) 4_555 7_556
C4 H2 H2 68.8(4) 4_555 4_555
C4 H2 H2 111.2(5) 4_555 4_565
C4 H2 H2 120.9(3) 4_555 6_546
C4 H2 H2 162.8(3) 4_555 6_556
C4 H2 H2 154.7(3) 4_555 7_556
O2 H2 H1 155.0(3) 1_555 1_555
O2 H2 H1 157.0(3) 1_555 4_565
O2 H2 H1 71.2(2) 1_555 6_546
O2 H2 H1 73.6(2) 1_555 7_556
O2 H2 H2 68.6(4) 1_555 4_555
O2 H2 H2 111.4(5) 1_555 4_565
O2 H2 H2 112.3(3) 1_555 6_546
O2 H2 H2 145.4(3) 1_555 6_556
O2 H2 H2 137.4(3) 1_555 7_556
H1 H2 H1 128.1(3) 1_555 6_546
H1 H2 H1 128.0(3) 1_555 7_556
H1 H2 H2 103.2(5) 1_555 4_555
H1 H2 H2 76.8(4) 1_555 4_565
H1 H2 H2 75.8(3) 1_555 6_546
H1 H2 H2 58.5(2) 1_555 6_556
H1 H2 H2 61.9(2) 1_555 7_556
H1 H2 H1 130.7(3) 4_565 6_546
H1 H2 H1 129.1(3) 4_565 7_556
H1 H2 H2 111.5(5) 4_565 4_555
H1 H2 H2 68.5(4) 4_565 4_565
H1 H2 H2 81.8(3) 4_565 6_546
H1 H2 H2 53.8(2) 4_565 6_556
H1 H2 H2 63.8(2) 4_565 7_556
H1 H2 H2 64.8(4) 6_546 4_555
H1 H2 H2 115.2(5) 6_546 4_565
H1 H2 H2 56.6(2) 6_546 6_546
H1 H2 H2 88.1(3) 6_546 6_556
H1 H2 H2 66.9(3) 6_546 7_556
H1 H2 H2 73.3(4) 7_556 4_555
H1 H2 H2 106.7(5) 7_556 4_565
H1 H2 H2 61.0(2) 7_556 6_546
H1 H2 H2 82.4(3) 7_556 6_556
H1 H2 H2 66.1(2) 7_556 7_556
H2 H2 H2 180.0(8) 4_555 4_565
H2 H2 H2 52.4(4) 4_555 6_546
H2 H2 H2 127.6(5) 4_555 6_556
H2 H2 H2 86.7(4) 4_555 7_556
H2 H2 H2 127.6(6) 4_565 6_546
H2 H2 H2 52.4(4) 4_565 6_556
H2 H2 H2 93.3(5) 4_565 7_556
H2 H2 H2 75.2(3) 6_546 6_556
OH H3 O2 101.8(8) 1_555 6_546
OH H3 O2 101.8(8) 1_555 6_556
OH H3 O3 87.1(8) 1_555 6_545
OH H3 O3 87.1(8) 1_555 6_555
OH H3 H1 131.7(9) 1_555 1_545
OH H3 H1 137.1(9) 1_555 1_555
OH H3 H1 137.1(9) 1_555 4_555
OH H3 H1 131.7(9) 1_555 4_565
OH H3 Ni2 51.7(7) 1_555 1_555
OH H3 Ni1 54.7(7) 1_555 1_545
OH H3 Ni1 54.7(7) 1_555 1_555
O2 H3 O2 82.94(19) 6_546 6_556
O2 H3 O3 101.3(3) 6_546 6_545
O2 H3 O3 169.2(3) 6_546 6_555
O2 H3 H1 68.0(3) 6_546 1_545
O2 H3 H1 118.7(3) 6_546 1_555
O2 H3 H1 72.1(3) 6_546 4_555
O2 H3 H1 122.1(3) 6_546 4_565
O2 H3 Ni2 133.9(2) 6_546 1_555
O2 H3 Ni1 48.4(2) 6_546 1_545
O2 H3 Ni1 102.3(2) 6_546 1_555
O2 H3 O3 169.2(3) 6_556 6_545
O2 H3 O3 101.3(3) 6_556 6_555
O2 H3 H1 122.1(3) 6_556 1_545
O2 H3 H1 72.1(3) 6_556 1_555
O2 H3 H1 118.7(3) 6_556 4_555
O2 H3 H1 68.0(3) 6_556 4_565
O2 H3 Ni2 133.9(2) 6_556 1_555
O2 H3 Ni1 102.3(2) 6_556 1_545
O2 H3 Ni1 48.4(2) 6_556 1_555
O3 H3 O3 72.85(18) 6_545 6_555
O3 H3 H1 52.2(2) 6_545 1_545
O3 H3 H1 97.3(3) 6_545 1_555
O3 H3 H1 54.5(3) 6_545 4_555
O3 H3 H1 101.6(3) 6_545 4_565
O3 H3 Ni2 48.6(2) 6_545 1_555
O3 H3 Ni1 87.8(2) 6_545 1_545
O3 H3 Ni1 138.3(2) 6_545 1_555
O3 H3 H1 101.6(3) 6_555 1_545
O3 H3 H1 54.5(3) 6_555 1_555
O3 H3 H1 97.3(3) 6_555 4_555
O3 H3 H1 52.2(2) 6_555 4_565
O3 H3 Ni2 48.6(2) 6_555 1_555
O3 H3 Ni1 138.3(2) 6_555 1_545
O3 H3 Ni1 87.8(2) 6_555 1_555
H1 H3 H1 79.8(4) 1_545 1_555
H1 H3 H1 86.5(4) 1_545 4_565
H1 H3 Ni2 100.2(3) 1_545 1_555
H1 H3 Ni1 94.2(2) 1_545 1_545
H1 H3 Ni1 168.5(3) 1_545 1_555
H1 H3 H1 73.1(4) 1_555 4_555
H1 H3 Ni2 101.3(3) 1_555 1_555
H1 H3 Ni1 167.1(3) 1_555 1_545
H1 H3 Ni1 100.7(3) 1_555 1_555
H1 H3 H1 79.8(4) 4_555 4_565
H1 H3 Ni2 101.3(3) 4_555 1_555
H1 H3 Ni1 100.7(3) 4_555 1_545
H1 H3 Ni1 167.1(3) 4_555 1_555
H1 H3 Ni2 100.2(3) 4_565 1_555
H1 H3 Ni1 168.5(3) 4_565 1_545
H1 H3 Ni1 94.2(2) 4_565 1_555
Ni2 H3 Ni1 91.0(2) 1_555 1_545
Ni2 H3 Ni1 91.0(2) 1_555 1_555
Ni1 H3 Ni1 82.88(19) 1_545 1_555
C4 Ni2 C4 117.5(2) 5_445 6_545
C4 Ni2 C4 180.0(3) 5_445 7_555
C4 Ni2 C4 62.5(2) 5_445 8_455
C4 Ni2 OH 77.5(3) 5_445 1_555
C4 Ni2 OH 102.5(4) 5_445 2_555
C4 Ni2 O3 82.3(2) 5_445 5_455
C4 Ni2 O3 97.7(2) 5_445 6_545
C4 Ni2 O3 157.3(3) 5_445 6_555
C4 Ni2 H3 96.5(3) 5_445 1_555
C4 Ni2 H3 83.5(3) 5_445 2_555
C4 Ni2 C4 62.5(2) 6_545 7_555
C4 Ni2 C4 180.0(3) 6_545 8_455
C4 Ni2 OH 102.5(4) 6_545 1_555
C4 Ni2 OH 77.5(3) 6_545 2_555
C4 Ni2 O3 97.7(2) 6_545 5_445
C4 Ni2 O3 157.3(3) 6_545 5_455
C4 Ni2 O3 82.3(2) 6_545 6_555
C4 Ni2 H3 83.5(3) 6_545 1_555
C4 Ni2 H3 96.5(3) 6_545 2_555
C4 Ni2 C4 117.5(2) 7_555 8_455
C4 Ni2 OH 102.5(4) 7_555 1_555
C4 Ni2 OH 77.5(3) 7_555 2_555
C4 Ni2 O3 157.3(3) 7_555 5_445
C4 Ni2 O3 97.7(2) 7_555 5_455
C4 Ni2 O3 82.3(2) 7_555 6_545
C4 Ni2 H3 83.5(3) 7_555 1_555
C4 Ni2 H3 96.5(3) 7_555 2_555
C4 Ni2 OH 77.5(3) 8_455 1_555
C4 Ni2 OH 102.5(4) 8_455 2_555
C4 Ni2 O3 82.3(2) 8_455 5_445
C4 Ni2 O3 157.3(3) 8_455 6_545
C4 Ni2 O3 97.7(2) 8_455 6_555
C4 Ni2 H3 96.5(3) 8_455 1_555
C4 Ni2 H3 83.5(3) 8_455 2_555
OH Ni2 OH 180.0(6) 1_555 2_555
OH Ni2 O3 92.2(3) 1_555 5_445
OH Ni2 O3 92.2(3) 1_555 5_455
OH Ni2 O3 87.8(3) 1_555 6_545
OH Ni2 O3 87.8(3) 1_555 6_555
OH Ni2 H3 157.7(5) 1_555 2_555
OH Ni2 O3 87.8(3) 2_555 5_445
OH Ni2 O3 87.8(3) 2_555 5_455
OH Ni2 O3 92.2(3) 2_555 6_545
OH Ni2 O3 92.2(3) 2_555 6_555
OH Ni2 H3 157.7(5) 2_555 1_555
O3 Ni2 O3 98.88(9) 5_445 5_455
O3 Ni2 O3 81.12(20) 5_445 6_545
O3 Ni2 O3 180.00(20) 5_445 6_555
O3 Ni2 H3 106.4(3) 5_445 1_555
O3 Ni2 H3 73.6(3) 5_445 2_555
O3 Ni2 O3 180.00(20) 5_455 6_545
O3 Ni2 O3 81.12(20) 5_455 6_555
O3 Ni2 H3 106.4(3) 5_455 1_555
O3 Ni2 H3 73.6(3) 5_455 2_555
O3 Ni2 O3 98.88(9) 6_545 6_555
O3 Ni2 H3 73.6(3) 6_545 1_555
O3 Ni2 H3 106.4(3) 6_545 2_555
O3 Ni2 H3 73.6(3) 6_555 1_555
O3 Ni2 H3 106.4(3) 6_555 2_555
H3 Ni2 H3 180.0(5) 1_555 2_555
C4 Ni1 C4 176.0(2) 5_455 6_556
C4 Ni1 C4 180.0(2) 5_455 7_556
C4 Ni1 OH 81.3(3) 5_455 1_555
C4 Ni1 OH 78.1(3) 5_455 1_565
C4 Ni1 OH 101.9(3) 5_455 2_556
C4 Ni1 OH 98.7(3) 5_455 2_566
C4 Ni1 O2 158.5(3) 5_455 6_556
C4 Ni1 H3 100.2(3) 5_455 1_555
C4 Ni1 H3 97.5(3) 5_455 1_565
C4 Ni1 H3 82.5(3) 5_455 2_556
C4 Ni1 H3 79.8(3) 5_455 2_566
C4 Ni1 C4 180.0(2) 6_556 8_455
C4 Ni1 OH 101.9(3) 6_556 1_555
C4 Ni1 OH 98.7(3) 6_556 1_565
C4 Ni1 OH 81.3(3) 6_556 2_556
C4 Ni1 OH 78.1(3) 6_556 2_566
C4 Ni1 O2 158.5(3) 6_556 5_455
C4 Ni1 H3 82.5(3) 6_556 1_555
C4 Ni1 H3 79.8(3) 6_556 1_565
C4 Ni1 H3 100.2(3) 6_556 2_556
C4 Ni1 H3 97.5(3) 6_556 2_566
C4 Ni1 C4 176.0(2) 7_556 8_455
C4 Ni1 OH 98.7(3) 7_556 1_555
C4 Ni1 OH 101.9(3) 7_556 1_565
C4 Ni1 OH 78.1(3) 7_556 2_556
C4 Ni1 OH 81.3(3) 7_556 2_566
C4 Ni1 O2 158.5(3) 7_556 5_455
C4 Ni1 H3 79.8(3) 7_556 1_555
C4 Ni1 H3 82.5(3) 7_556 1_565
C4 Ni1 H3 97.5(3) 7_556 2_556
C4 Ni1 H3 100.2(3) 7_556 2_566
C4 Ni1 OH 78.1(3) 8_455 1_555
C4 Ni1 OH 81.3(3) 8_455 1_565
C4 Ni1 OH 98.7(3) 8_455 2_556
C4 Ni1 OH 101.9(3) 8_455 2_566
C4 Ni1 O2 158.5(3) 8_455 6_556
C4 Ni1 H3 97.5(3) 8_455 1_555
C4 Ni1 H3 100.2(3) 8_455 1_565
C4 Ni1 H3 79.8(3) 8_455 2_556
C4 Ni1 H3 82.5(3) 8_455 2_566
OH Ni1 OH 104.38(18) 1_555 1_565
OH Ni1 OH 75.6(4) 1_555 2_556
OH Ni1 OH 180.0(4) 1_555 2_566
OH Ni1 O2 92.7(3) 1_555 5_455
OH Ni1 O2 87.3(3) 1_555 6_556
OH Ni1 H3 96.9(2) 1_555 1_565
OH Ni1 H3 83.1(4) 1_555 2_556
OH Ni1 H3 157.8(4) 1_555 2_566
OH Ni1 OH 180.0(4) 1_565 2_556
OH Ni1 OH 75.6(4) 1_565 2_566
OH Ni1 O2 92.7(3) 1_565 5_455
OH Ni1 O2 87.3(3) 1_565 6_556
OH Ni1 H3 96.9(2) 1_565 1_555
OH Ni1 H3 157.8(4) 1_565 2_556
OH Ni1 H3 83.1(4) 1_565 2_566
OH Ni1 OH 104.38(18) 2_556 2_566
OH Ni1 O2 87.3(3) 2_556 5_455
OH Ni1 O2 92.7(3) 2_556 6_556
OH Ni1 H3 83.1(4) 2_556 1_555
OH Ni1 H3 157.8(4) 2_556 1_565
OH Ni1 H3 96.9(2) 2_556 2_566
OH Ni1 O2 87.3(3) 2_566 5_455
OH Ni1 O2 92.7(3) 2_566 6_556
OH Ni1 H3 157.8(4) 2_566 1_555
OH Ni1 H3 83.1(4) 2_566 1_565
OH Ni1 H3 96.9(2) 2_566 2_556
O2 Ni1 O2 180.0(3) 5_455 6_556
O2 Ni1 H3 114.2(4) 5_455 1_555
O2 Ni1 H3 114.2(4) 5_455 1_565
O2 Ni1 H3 65.8(2) 5_455 2_556
O2 Ni1 H3 65.8(2) 5_455 2_566
O2 Ni1 H3 65.8(2) 6_556 1_555
O2 Ni1 H3 65.8(2) 6_556 1_565
O2 Ni1 H3 114.2(4) 6_556 2_556
O2 Ni1 H3 114.2(4) 6_556 2_566
H3 Ni1 H3 82.88(19) 1_555 1_565
H3 Ni1 H3 97.1(4) 1_555 2_556
H3 Ni1 H3 180.0(4) 1_555 2_566
H3 Ni1 H3 180.0(4) 1_565 2_556
H3 Ni1 H3 97.1(4) 1_565 2_566
H3 Ni1 H3 82.88(19) 2_556 2_566

loop_
_geom_bond_atom_site_label_1
_geom_bond_atom_site_label_2
_geom_bond_distance
_geom_bond_site_symmetry_2
C1 C2 1.386(5) 1_555
C1 C3 1.379(5) 7_555
C1 H1 1.090(6) 1_555
C2 C1 1.386(5) 1_555
C2 C3 1.401(6) 1_555
C2 H2 1.088(5) 1_555
C3 C1 1.379(5) 7_555
C3 C2 1.401(6) 1_555
C3 C4 1.488(5) 1_555
C4 C3 1.488(5) 1_555
C4 O2 1.264(5) 1_555
C4 O3 1.297(5) 1_555
OH H3 0.974(11) 1_555
OH Ni2 2.014(7) 1_555
OH Ni1 2.100(5) 1_545
OH Ni1 2.100(5) 1_555
O2 C4 1.264(5) 1_555
O2 C4 1.264(5) 4_555
O2 Ni1 2.055(3) 5_545
O3 C4 1.297(5) 1_555
O3 C4 1.297(5) 4_555
O3 Ni2 2.184(2) 5_545
O3 Ni2 2.184(2) 5_555
H1 C1 1.090(6) 1_555
Ni2 OH 2.014(7) 1_555
Ni2 OH 2.014(7) 2_555
Ni2 O3 2.184(2) 5_445
Ni2 O3 2.184(2) 5_455
Ni2 O3 2.184(2) 6_545
Ni2 O3 2.184(2) 6_555
Ni1 OH 2.100(5) 1_555
Ni1 OH 2.100(5) 1_565
Ni1 OH 2.100(5) 2_556
Ni1 OH 2.100(5) 2_566
Ni1 O2 2.055(3) 5_455
Ni1 O2 2.055(3) 6_556
